data_4081328
loop_
_publ_author_name
'Anju, R. S.'
'Roy, Dipak Kumar'
'Mondal, Bijan'
'Ramkumar, V.'
'Ghosh, Sundargopal'

_publ_section_title
;
 An Early--Late Transition Metal Hybrid Analogue of Hexaborane(12)
;
_journal_issue 16
_journal_name_full Organometallics
_journal_page_first 4618
_journal_paper_doi 10.1021/om400594d
_journal_volume 32
_journal_year 2013
_chemical_formula_sum 'C20 H35 B4 Ir Zr'
_chemical_formula_weight 602.14
_chemical_name_systematic
; 
 ? 
;
_space_group_IT_number 62
_symmetry_cell_setting orthorhombic
_symmetry_space_group_name_Hall '-P 2ac 2n'
_symmetry_space_group_name_H-M 'P n m a'
_atom_sites_solution_hydrogens geom
_atom_sites_solution_primary direct
_atom_sites_solution_secondary difmap
_audit_creation_method SHELXL-97
_cell_angle_alpha 90.00
_cell_angle_beta 90.00
_cell_angle_gamma 90.00
_cell_formula_units_Z 4
_cell_length_a 20.1307(8)
_cell_length_b 13.6814(5)
_cell_length_c 8.1695(3)
_cell_measurement_reflns_used 5424
_cell_measurement_temperature 298(2)
_cell_measurement_theta_max 29.5
_cell_measurement_theta_min 2.5
_cell_volume 2250.01(15)
_computing_cell_refinement 'APEX2/SAINT (Bruker, 2004)'
_computing_data_collection 'APEX2 (Bruker, 2004)'
_computing_data_reduction 'SAINT/XPREP (Bruker, 2004)'
_computing_molecular_graphics 'ORTEP3 (Farrugia, 1997) and Mercury (Bruno et al., 2002)'
_computing_publication_material 'SHELXL-97 (Sheldrick, 2008)'
_computing_structure_refinement 'SHELXL-97 (Sheldrick, 2008)'
_computing_structure_solution 'SIR92 (Altornare et al., 1993)'
_diffrn_ambient_temperature 298(2)
_diffrn_measured_fraction_theta_full 0.988
_diffrn_measured_fraction_theta_max 0.988
_diffrn_measurement_device_type 'Bruker axs kappa apex2 CCD Diffractometer'
_diffrn_measurement_method '\w and \f scan'
_diffrn_radiation_monochromator graphite
_diffrn_radiation_source 'fine-focus sealed tube'
_diffrn_radiation_type MoK\a
_diffrn_radiation_wavelength 0.71073
_diffrn_reflns_av_R_equivalents 0.0224
_diffrn_reflns_av_sigmaI/netI 0.0233
_diffrn_reflns_limit_h_max 18
_diffrn_reflns_limit_h_min -24
_diffrn_reflns_limit_k_max 16
_diffrn_reflns_limit_k_min -16
_diffrn_reflns_limit_l_max 5
_diffrn_reflns_limit_l_min -10
_diffrn_reflns_number 8072
_diffrn_reflns_theta_full 26.00
_diffrn_reflns_theta_max 26.00
_diffrn_reflns_theta_min 2.02
_diffrn_standards_decay_% 0
_exptl_absorpt_coefficient_mu 6.373
_exptl_absorpt_correction_T_max 0.491
_exptl_absorpt_correction_T_min 0.363
_exptl_absorpt_correction_type multi-scan
_exptl_absorpt_process_details 'SADABS (Bruker, 1999)'
_exptl_crystal_colour yellow
_exptl_crystal_density_diffrn 1.778
_exptl_crystal_density_method 'not measured'
_exptl_crystal_description block
_exptl_crystal_F_000 1168
_exptl_crystal_size_max 0.25
_exptl_crystal_size_mid 0.20
_exptl_crystal_size_min 0.15
_refine_diff_density_max 1.064
_refine_diff_density_min -0.558
_refine_diff_density_rms 0.084
_refine_ls_extinction_method none
_refine_ls_goodness_of_fit_ref 1.033
_refine_ls_hydrogen_treatment mixed
_refine_ls_matrix_type full
_refine_ls_number_parameters 198
_refine_ls_number_reflns 2280
_refine_ls_number_restraints 218
_refine_ls_restrained_S_all 1.030
_refine_ls_R_factor_all 0.0255
_refine_ls_R_factor_gt 0.0195
_refine_ls_shift/su_max 0.001
_refine_ls_shift/su_mean 0.000
_refine_ls_structure_factor_coef Fsqd
_refine_ls_weighting_details 'calc w=1/[\s^2^(Fo^2^)+(0.0177P)^2^+3.4492P] where P=(Fo^2^+2Fc^2^)/3'
_refine_ls_weighting_scheme calc
_refine_ls_wR_factor_gt 0.0431
_refine_ls_wR_factor_ref 0.0463
_reflns_number_gt 2022
_reflns_number_total 2280
_reflns_threshold_expression >2sigma(I)
_cod_data_source_file om400594d_si_002.cif
_cod_data_source_block shelxl
_cod_original_sg_symbol_H-M Pnma
_cod_database_code 4081328

loop_
_symmetry_equiv_pos_as_xyz
'x, y, z'
'-x+1/2, -y, z+1/2'
'-x, y+1/2, -z'
'x+1/2, -y+1/2, -z+1/2'
'-x, -y, -z'
'x-1/2, y, -z-1/2'
'x, -y-1/2, z'
'-x-1/2, y-1/2, z-1/2'

loop_
_atom_site_label
_atom_site_type_symbol
_atom_site_fract_x
_atom_site_fract_y
_atom_site_fract_z
_atom_site_U_iso_or_equiv
_atom_site_adp_type
_atom_site_occupancy
_atom_site_symmetry_multiplicity
_atom_site_calc_flag
_atom_site_refinement_flags
_atom_site_disorder_group
C1 C 0.2775(3) 0.2500 0.4719(7) 0.0558(17) Uani 1 2 d SU .
C2 C 0.29380(18) 0.1669(3) 0.3769(6) 0.0491(10) Uani 1 1 d U .
C3 C 0.32017(16) 0.1993(2) 0.2262(4) 0.0366(8) Uani 1 1 d U .
C4 C 0.2426(3) 0.2500 0.6366(9) 0.123(4) Uani 1 2 d S .
H4A H 0.2012 0.2156 0.6275 0.185 Uiso 0.50 1 calc PR .
H4B H 0.2344 0.3161 0.6701 0.185 Uiso 0.50 1 calc PR .
H4C H 0.2702 0.2183 0.7163 0.185 Uiso 0.50 1 calc PR .
C5 C 0.2765(3) 0.0622(4) 0.4168(9) 0.106(3) Uani 1 1 d . .
H5A H 0.2324 0.0481 0.3787 0.160 Uiso 1 1 calc R .
H5B H 0.2786 0.0526 0.5331 0.160 Uiso 1 1 calc R .
H5C H 0.3076 0.0193 0.3640 0.160 Uiso 1 1 calc R .
C6 C 0.3345(2) 0.1346(4) 0.0814(6) 0.0818(18) Uani 1 1 d . .
H6A H 0.2935 0.1164 0.0298 0.123 Uiso 1 1 calc R .
H6B H 0.3574 0.0770 0.1176 0.123 Uiso 1 1 calc R .
H6C H 0.3618 0.1693 0.0045 0.123 Uiso 1 1 calc R .
C7 C 0.5677(5) 0.2500 0.6795(13) 0.041(3) Uani 0.68 2 d SPDU 1
H7 H 0.5338 0.2500 0.7568 0.049 Uiso 0.68 2 calc SPR 1
C8 C 0.5969(4) 0.1675(6) 0.6128(11) 0.052(2) Uani 0.68 1 d PDU 1
H8 H 0.5869 0.1029 0.6382 0.062 Uiso 0.68 1 calc PR 1
C9 C 0.6442(4) 0.1995(7) 0.5004(10) 0.059(2) Uani 0.68 1 d PDU 1
H9 H 0.6712 0.1597 0.4363 0.071 Uiso 0.68 1 calc PR 1
C10 C 0.5975(6) 0.2002(11) 0.132(2) 0.080(4) Uani 0.48 1 d PDU 1
H10 H 0.6354 0.1618 0.1437 0.096 Uiso 0.48 1 calc PR 1
C11 C 0.5312(7) 0.1618(11) 0.113(2) 0.087(4) Uani 0.48 1 d PDU 1
H11 H 0.5167 0.0973 0.1145 0.105 Uiso 0.48 1 calc PR 1
C12 C 0.4937(7) 0.2500 0.090(3) 0.059(5) Uani 0.48 2 d SPDU 1
H12 H 0.4488 0.2500 0.0635 0.071 Uiso 0.48 2 calc SPR 1
C7' C 0.6517(12) 0.2500 0.475(3) 0.047(6) Uani 0.32 2 d SPDU 2
H7' H 0.6863 0.2500 0.3997 0.057 Uiso 0.32 2 calc SPR 2
C8' C 0.6216(9) 0.1651(12) 0.541(2) 0.051(4) Uani 0.32 1 d PDU 2
H8' H 0.6293 0.1004 0.5124 0.062 Uiso 0.32 1 calc PR 2
C9' C 0.5774(8) 0.2009(12) 0.660(2) 0.048(5) Uani 0.32 1 d PDU 2
H9' H 0.5518 0.1622 0.7288 0.058 Uiso 0.32 1 calc PR 2
C10' C 0.5069(6) 0.2027(10) 0.0949(18) 0.076(4) Uani 0.52 1 d PDU 2
H10' H 0.4697 0.1642 0.0754 0.092 Uiso 0.52 1 calc PR 2
C11' C 0.5715(7) 0.1655(11) 0.129(2) 0.097(4) Uani 0.52 1 d PDU 2
H11' H 0.5846 0.1005 0.1370 0.116 Uiso 0.52 1 calc PR 2
C12' C 0.6107(7) 0.2500 0.146(3) 0.067(5) Uani 0.52 2 d SPDU 2
H12' H 0.6561 0.2500 0.1669 0.081 Uiso 0.52 2 calc SPR 2
B1 B 0.4447(2) 0.1176(3) 0.4372(7) 0.0521(12) Uani 1 1 d U .
B2 B 0.4104(3) 0.1456(5) 0.6389(8) 0.0725(17) Uani 1 1 d U .
Zr1 Zr 0.53364(2) 0.2500 0.38255(6) 0.03560(12) Uani 1 2 d S .
Ir1 Ir 0.389045(9) 0.2500 0.44287(2) 0.02958(7) Uani 1 2 d S .
H1X H 0.441(2) 0.169(3) 0.751(7) 0.085(15) Uiso 1 1 d . .
H2X H 0.364(2) 0.107(3) 0.675(6) 0.080(14) Uiso 1 1 d . .
H3X H 0.427(2) 0.062(3) 0.347(5) 0.064(12) Uiso 1 1 d . .
H4X H 0.506(2) 0.116(3) 0.405(5) 0.065(13) Uiso 1 1 d . .
H6X H 0.443(3) 0.077(4) 0.568(6) 0.084(16) Uiso 1 1 d . .

loop_
_atom_site_aniso_label
_atom_site_aniso_U_11
_atom_site_aniso_U_22
_atom_site_aniso_U_33
_atom_site_aniso_U_23
_atom_site_aniso_U_13
_atom_site_aniso_U_12
C1 0.019(3) 0.108(5) 0.040(3) 0.000 0.000(2) 0.000
C2 0.029(2) 0.053(2) 0.066(3) 0.021(2) -0.0134(19) -0.0107(17)
C3 0.0253(18) 0.0424(18) 0.0421(19) -0.0069(15) -0.0063(15) -0.0001(15)
C4 0.032(4) 0.294(14) 0.044(4) 0.000 0.011(3) 0.000
C5 0.060(3) 0.076(4) 0.183(7) 0.068(4) -0.042(4) -0.036(3)
C6 0.051(3) 0.109(4) 0.086(4) -0.061(3) -0.021(2) 0.013(3)
C7 0.036(5) 0.044(7) 0.043(5) 0.000 -0.016(4) 0.000
C8 0.052(6) 0.046(4) 0.058(5) -0.002(4) -0.022(4) 0.011(4)
C9 0.033(4) 0.076(7) 0.068(5) -0.006(5) -0.007(4) 0.016(5)
C10 0.064(7) 0.118(10) 0.058(6) -0.028(8) 0.024(6) -0.012(7)
C11 0.074(8) 0.136(9) 0.052(6) -0.033(6) 0.007(7) 0.019(7)
C12 0.036(7) 0.110(13) 0.032(7) 0.000 0.011(6) 0.000
C7' 0.035(9) 0.048(12) 0.059(10) 0.000 -0.004(8) 0.000
C8' 0.042(9) 0.047(7) 0.065(9) 0.005(7) -0.017(7) 0.005(7)
C9' 0.042(8) 0.051(10) 0.052(8) 0.011(8) -0.015(6) -0.009(8)
C10' 0.071(7) 0.121(10) 0.037(5) -0.018(8) -0.001(6) 0.005(7)
C11' 0.082(8) 0.140(9) 0.069(6) -0.036(7) 0.027(8) -0.003(8)
C12' 0.032(7) 0.117(12) 0.052(7) 0.000 0.012(6) 0.000
B1 0.037(3) 0.037(2) 0.082(3) 0.009(2) -0.014(2) -0.001(2)
B2 0.050(3) 0.110(5) 0.058(3) 0.040(3) -0.004(3) -0.016(3)
Zr1 0.0226(2) 0.0490(3) 0.0352(3) 0.000 0.0004(2) 0.000
Ir1 0.02207(11) 0.04069(12) 0.02599(10) 0.000 0.00033(7) 0.000

loop_
_atom_type_symbol
_atom_type_description
_atom_type_scat_dispersion_real
_atom_type_scat_dispersion_imag
_atom_type_scat_source
C C 0.0033 0.0016 'International Tables Vol C Tables 4.2.6.8 and 6.1.1.4'
H H 0.0000 0.0000 'International Tables Vol C Tables 4.2.6.8 and 6.1.1.4'
B B 0.0013 0.0007 'International Tables Vol C Tables 4.2.6.8 and 6.1.1.4'
Zr Zr -2.9673 0.5597 'International Tables Vol C Tables 4.2.6.8 and 6.1.1.4'
Ir Ir -1.4442 7.9887 'International Tables Vol C Tables 4.2.6.8 and 6.1.1.4'

loop_
_geom_angle_atom_site_label_1
_geom_angle_atom_site_label_2
_geom_angle_atom_site_label_3
_geom_angle
_geom_angle_site_symmetry_1
_geom_angle_site_symmetry_3
C2 C1 C2 106.9(5) . 7_565
C2 C1 C4 126.4(2) . .
C2 C1 C4 126.4(2) 7_565 .
C2 C1 Ir1 73.3(3) . .
C2 C1 Ir1 73.3(3) 7_565 .
C4 C1 Ir1 123.6(4) . .
C3 C2 C1 108.2(4) . .
C3 C2 C5 125.0(5) . .
C1 C2 C5 126.2(5) . .
C3 C2 Ir1 74.62(19) . .
C1 C2 Ir1 70.5(3) . .
C5 C2 Ir1 127.8(3) . .
C3 C3 C2 108.3(2) 7_565 .
C3 C3 C6 126.0(3) 7_565 .
C2 C3 C6 124.9(4) . .
C3 C3 Ir1 72.87(8) 7_565 .
C2 C3 Ir1 70.0(2) . .
C6 C3 Ir1 130.6(3) . .
C1 C4 H4A 109.5 . .
C1 C4 H4B 109.5 . .
H4A C4 H4B 109.5 . .
C1 C4 H4C 109.5 . .
H4A C4 H4C 109.5 . .
H4B C4 H4C 109.5 . .
C2 C5 H5A 109.5 . .
C2 C5 H5B 109.5 . .
H5A C5 H5B 109.5 . .
C2 C5 H5C 109.5 . .
H5A C5 H5C 109.5 . .
H5B C5 H5C 109.5 . .
C3 C6 H6A 109.5 . .
C3 C6 H6B 109.5 . .
H6A C6 H6B 109.5 . .
C3 C6 H6C 109.5 . .
H6A C6 H6C 109.5 . .
H6B C6 H6C 109.5 . .
C8 C7 C8 109.3(11) . 7_565
C8 C7 Zr1 74.8(6) . .
C8 C7 Zr1 74.8(6) 7_565 .
C8 C7 H7 125.3 . .
C8 C7 H7 125.3 7_565 .
Zr1 C7 H7 117.0 . .
C7 C8 C9 107.0(8) . .
C7 C8 Zr1 73.5(6) . .
C9 C8 Zr1 73.4(5) . .
C7 C8 H8 126.5 . .
C9 C8 H8 126.5 . .
Zr1 C8 H8 118.6 . .
C9 C9 C8 108.3(5) 7_565 .
C9 C9 Zr1 74.1(2) 7_565 .
C8 C9 Zr1 74.6(4) . .
C9 C9 H9 125.8 7_565 .
C8 C9 H9 125.8 . .
Zr1 C9 H9 117.4 . .
C10 C10 C11 111.3(8) 7_565 .
C10 C10 Zr1 74.2(4) 7_565 .
C11 C10 Zr1 73.4(9) . .
C10 C10 H10 124.3 7_565 .
C11 C10 H10 124.3 . .
Zr1 C10 H10 119.6 . .
C12 C11 C10 101.2(12) . .
C12 C11 Zr1 73.7(12) . .
C10 C11 Zr1 73.2(9) . .
C12 C11 H11 129.4 . .
C10 C11 H11 129.4 . .
Zr1 C11 H11 116.7 . .
C11 C12 C11 114.5(16) 7_565 .
C11 C12 Zr1 73.2(11) 7_565 .
C11 C12 Zr1 73.2(11) . .
C11 C12 H12 122.8 7_565 .
C11 C12 H12 122.8 . .
Zr1 C12 H12 122.3 . .
C8' C7' C8' 110.1(17) 7_565 .
C8' C7' Zr1 73.0(14) 7_565 .
C8' C7' Zr1 73.0(14) . .
C8' C7' H7' 125.0 7_565 .
C8' C7' H7' 125.0 . .
Zr1 C7' H7' 120.7 . .
C9' C8' C7' 104.4(13) . .
C9' C8' Zr1 75.3(10) . .
C7' C8' Zr1 74.0(15) . .
C9' C8' H8' 127.8 . .
C7' C8' H8' 127.8 . .
Zr1 C8' H8' 115.6 . .
C9' C9' C8' 110.4(9) 7_565 .
C9' C9' Zr1 74.6(4) 7_565 .
C8' C9' Zr1 72.2(10) . .
C9' C9' H9' 124.8 7_565 .
C8' C9' H9' 124.8 . .
Zr1 C9' H9' 120.1 . .
C10' C10' C11' 111.0(8) 7_565 .
C10' C10' Zr1 75.0(3) 7_565 .
C11' C10' Zr1 73.4(8) . .
C10' C10' H10' 124.5 7_565 .
C11' C10' H10' 124.5 . .
Zr1 C10' H10' 118.8 . .
C12' C11' C10' 103.7(12) . .
C12' C11' Zr1 72.8(11) . .
C10' C11' Zr1 73.5(8) . .
C12' C11' H11' 128.1 . .
C10' C11' H11' 128.1 . .
Zr1 C11' H11' 118.0 . .
C11' C12' C11' 110.5(15) . 7_565
C11' C12' Zr1 74.3(10) . .
C11' C12' Zr1 74.3(10) 7_565 .
C11' C12' H12' 124.8 . .
C11' C12' H12' 124.8 7_565 .
Zr1 C12' H12' 118.4 . .
B2 B1 Ir1 66.7(3) . .
B2 B1 Zr1 105.7(3) . .
Ir1 B1 Zr1 76.82(15) . .
B2 B1 H3X 128(2) . .
Ir1 B1 H3X 115(2) . .
Zr1 B1 H3X 126(2) . .
B2 B1 H4X 123.9(19) . .
Ir1 B1 H4X 121.9(19) . .
Zr1 B1 H4X 45.2(19) . .
H3X B1 H4X 100(3) . .
B2 B1 H6X 45(3) . .
Ir1 B1 H6X 111(3) . .
Zr1 B1 H6X 119(2) . .
H3X B1 H6X 105(3) . .
H4X B1 H6X 101(3) . .
B1 B2 Ir1 63.3(2) . .
B1 B2 H1X 125(2) . .
Ir1 B2 H1X 120(2) . .
B1 B2 H2X 117(3) . .
Ir1 B2 H2X 110(2) . .
H1X B2 H2X 112(4) . .
B1 B2 H6X 41(2) . .
Ir1 B2 H6X 104(2) . .
H1X B2 H6X 107(3) . .
H2X B2 H6X 102(3) . .
C12' Zr1 C8' 87.7(5) . .
C12' Zr1 C8' 87.7(5) . 7_565
C8' Zr1 C8' 55.8(8) . 7_565
C12' Zr1 C11' 32.9(3) . 7_565
C8' Zr1 C11' 115.7(5) . 7_565
C8' Zr1 C11' 90.0(6) 7_565 7_565
C12' Zr1 C11' 32.9(3) . .
C8' Zr1 C11' 90.0(6) . .
C8' Zr1 C11' 115.7(5) 7_565 .
C11' Zr1 C11' 55.3(7) 7_565 .
C12' Zr1 C7' 68.9(6) . .
C8' Zr1 C7' 33.1(4) . .
C8' Zr1 C7' 33.1(4) 7_565 .
C11' Zr1 C7' 87.8(5) 7_565 .
C11' Zr1 C7' 87.8(5) . .
C12' Zr1 C10' 53.2(3) . 7_565
C8' Zr1 C10' 140.0(5) . 7_565
C8' Zr1 C10' 121.6(5) 7_565 7_565
C11' Zr1 C10' 33.1(4) 7_565 7_565
C11' Zr1 C10' 53.3(5) . 7_565
C7' Zr1 C10' 119.4(5) . 7_565
C12' Zr1 C10' 53.2(3) . .
C8' Zr1 C10' 121.6(5) . .
C8' Zr1 C10' 140.0(5) 7_565 .
C11' Zr1 C10' 53.3(5) 7_565 .
C11' Zr1 C10' 33.1(4) . .
C7' Zr1 C10' 119.4(5) . .
C10' Zr1 C10' 30.0(7) 7_565 .
C12' Zr1 C10 17.1(3) . .
C8' Zr1 C10 86.1(6) . .
C8' Zr1 C10 100.8(5) 7_565 .
C11' Zr1 C10 44.9(5) 7_565 .
C11' Zr1 C10 16.3(3) . .
C7' Zr1 C10 76.0(6) . .
C10' Zr1 C10 54.1(6) 7_565 .
C10' Zr1 C10 43.4(4) . .
C12' Zr1 C10 17.1(3) . 7_565
C8' Zr1 C10 100.8(5) . 7_565
C8' Zr1 C10 86.1(6) 7_565 7_565
C11' Zr1 C10 16.3(3) 7_565 7_565
C11' Zr1 C10 44.9(5) . 7_565
C7' Zr1 C10 76.0(6) . 7_565
C10' Zr1 C10 43.4(4) 7_565 7_565
C10' Zr1 C10 54.1(6) . 7_565
C10 Zr1 C10 31.5(7) . 7_565
C12' Zr1 C11 47.8(4) . 7_565
C8' Zr1 C11 134.1(5) . 7_565
C8' Zr1 C11 104.3(5) 7_565 7_565
C11' Zr1 C11 18.9(3) 7_565 7_565
C11' Zr1 C11 60.0(5) . 7_565
C7' Zr1 C11 106.5(5) . 7_565
C10' Zr1 C11 17.4(3) 7_565 7_565
C10' Zr1 C11 45.2(5) . 7_565
C10 Zr1 C11 55.0(5) . 7_565
C10 Zr1 C11 33.4(3) 7_565 7_565
C12' Zr1 C11 47.8(4) . .
C8' Zr1 C11 104.3(5) . .
C8' Zr1 C11 134.1(5) 7_565 .
C11' Zr1 C11 60.0(5) 7_565 .
C11' Zr1 C11 18.9(3) . .
C7' Zr1 C11 106.5(5) . .
C10' Zr1 C11 45.2(5) 7_565 .
C10' Zr1 C11 17.4(3) . .
C10 Zr1 C11 33.4(3) . .
C10 Zr1 C11 55.0(5) 7_565 .
C11 Zr1 C11 57.4(7) 7_565 .
C12' Zr1 H4X 104.8(13) . .
C8' Zr1 H4X 73.1(13) . .
C8' Zr1 H4X 126.9(13) 7_565 .
C11' Zr1 H4X 127.6(13) 7_565 .
C11' Zr1 H4X 74.1(13) . .
C7' Zr1 H4X 104.2(13) . .
C10' Zr1 H4X 106.0(13) 7_565 .
C10' Zr1 H4X 77.4(13) . .
C10 Zr1 H4X 88.1(13) . .
C10 Zr1 H4X 119.0(13) 7_565 .
C11 Zr1 H4X 122.5(13) 7_565 .
C11 Zr1 H4X 67.7(13) . .
B1 Ir1 B1 116.5(3) 7_565 .
B1 Ir1 B2 50.0(3) 7_565 7_565
B1 Ir1 B2 117.9(2) . 7_565
B1 Ir1 B2 117.9(2) 7_565 .
B1 Ir1 B2 50.0(3) . .
B2 Ir1 B2 81.5(4) 7_565 .
B1 Ir1 C1 121.66(13) 7_565 .
B1 Ir1 C1 121.66(13) . .
B2 Ir1 C1 96.81(19) 7_565 .
B2 Ir1 C1 96.81(19) . .
B1 Ir1 C2 90.72(16) 7_565 7_565
B1 Ir1 C2 148.87(17) . 7_565
B2 Ir1 C2 90.73(19) 7_565 7_565
B2 Ir1 C2 131.3(2) . 7_565
C1 Ir1 C2 36.23(13) . 7_565
B1 Ir1 C2 148.87(17) 7_565 .
B1 Ir1 C2 90.72(16) . .
B2 Ir1 C2 131.3(2) 7_565 .
B2 Ir1 C2 90.73(19) . .
C1 Ir1 C2 36.23(13) . .
C2 Ir1 C2 59.5(2) 7_565 .
B1 Ir1 C3 122.96(17) 7_565 .
B1 Ir1 C3 92.46(16) . .
B2 Ir1 C3 149.16(19) 7_565 .
B2 Ir1 C3 118.3(2) . .
C1 Ir1 C3 59.55(16) . .
C2 Ir1 C3 58.44(13) 7_565 .
C2 Ir1 C3 35.36(14) . .
B1 Ir1 C3 92.46(16) 7_565 7_565
B1 Ir1 C3 122.96(17) . 7_565
B2 Ir1 C3 118.3(2) 7_565 7_565
B2 Ir1 C3 149.16(19) . 7_565
C1 Ir1 C3 59.54(16) . 7_565
C2 Ir1 C3 35.36(14) 7_565 7_565
C2 Ir1 C3 58.44(13) . 7_565
C3 Ir1 C3 34.27(17) . 7_565
B1 Ir1 Zr1 58.55(14) 7_565 .
B1 Ir1 Zr1 58.55(14) . .
B2 Ir1 Zr1 85.88(16) 7_565 .
B2 Ir1 Zr1 85.88(16) . .
C1 Ir1 Zr1 176.43(15) . .
C2 Ir1 Zr1 141.72(12) 7_565 .
C2 Ir1 Zr1 141.72(12) . .
C3 Ir1 Zr1 117.09(8) . .
C3 Ir1 Zr1 117.09(8) 7_565 .

loop_
_geom_bond_atom_site_label_1
_geom_bond_atom_site_label_2
_geom_bond_distance
_geom_bond_site_symmetry_2
C1 C2 1.415(5) .
C1 C2 1.415(5) 7_565
C1 C4 1.517(9) .
C1 Ir1 2.258(5) .
C2 C3 1.412(5) .
C2 C5 1.510(6) .
C2 Ir1 2.293(4) .
C3 C3 1.386(7) 7_565
C3 C6 1.505(5) .
C3 Ir1 2.353(3) .
C4 H4A 0.9600 .
C4 H4B 0.9600 .
C4 H4C 0.9600 .
C5 H5A 0.9600 .
C5 H5B 0.9600 .
C5 H5C 0.9600 .
C6 H6A 0.9600 .
C6 H6B 0.9600 .
C6 H6C 0.9600 .
C7 C8 1.385(9) .
C7 C8 1.385(9) 7_565
C7 Zr1 2.521(11) .
C7 H7 0.9300 .
C8 C9 1.394(11) .
C8 Zr1 2.537(8) .
C8 H8 0.9300 .
C9 C9 1.383(18) 7_565
C9 Zr1 2.522(8) .
C9 H9 0.9300 .
C10 C10 1.36(3) 7_565
C10 C11 1.444(15) .
C10 Zr1 2.508(15) .
C10 H10 0.9300 .
C11 C12 1.435(14) .
C11 Zr1 2.512(15) .
C11 H11 0.9300 .
C12 C11 1.435(14) 7_565
C12 Zr1 2.52(2) .
C12 H12 0.9300 .
C7' C8' 1.417(15) 7_565
C7' C8' 1.417(15) .
C7' Zr1 2.50(3) .
C7' H7' 0.9300 .
C8' C9' 1.404(17) .
C8' Zr1 2.482(19) .
C8' H8' 0.9300 .
C9' C9' 1.34(3) 7_565
C9' Zr1 2.522(16) .
C9' H9' 0.9300 .
C10' C10' 1.29(3) 7_565
C10' C11' 1.422(15) .
C10' Zr1 2.496(14) .
C10' H10' 0.9300 .
C11' C12' 1.408(14) .
C11' Zr1 2.494(16) .
C11' H11' 0.9300 .
C12' C11' 1.408(14) 7_565
C12' Zr1 2.475(19) .
C12' H12' 0.9300 .
B1 B2 1.826(9) .
B1 Ir1 2.130(5) .
B1 Zr1 2.587(5) .
B1 H3X 1.11(4) .
B1 H4X 1.27(4) .
B1 H6X 1.20(5) .
B2 Ir1 2.189(5) .
B2 H1X 1.14(5) .
B2 H2X 1.11(5) .
B2 H6X 1.29(5) .
Zr1 C8' 2.482(19) 7_565
Zr1 C11' 2.494(16) 7_565
Zr1 C10' 2.496(14) 7_565
Zr1 C10 2.508(16) 7_565
Zr1 C11 2.512(16) 7_565
Zr1 H4X 1.92(4) .
Ir1 B1 2.130(5) 7_565
Ir1 B2 2.189(5) 7_565
Ir1 C2 2.293(4) 7_565
Ir1 C3 2.353(3) 7_565

loop_
_geom_torsion_atom_site_label_1
_geom_torsion_atom_site_label_2
_geom_torsion_atom_site_label_3
_geom_torsion_atom_site_label_4
_geom_torsion
_geom_torsion_site_symmetry_1
_geom_torsion_site_symmetry_4
C2 C1 C2 C3 0.4(6) 7_565 .
C4 C1 C2 C3 174.6(5) . .
Ir1 C1 C2 C3 -65.6(3) . .
C2 C1 C2 C5 -170.9(3) 7_565 .
C4 C1 C2 C5 3.3(8) . .
Ir1 C1 C2 C5 123.1(4) . .
C2 C1 C2 Ir1 66.1(3) 7_565 .
C4 C1 C2 Ir1 -119.8(6) . .
C1 C2 C3 C3 -0.3(4) . 7_565
C5 C2 C3 C3 171.2(3) . 7_565
Ir1 C2 C3 C3 -63.22(10) . 7_565
C1 C2 C3 C6 -170.8(4) . .
C5 C2 C3 C6 0.6(6) . .
Ir1 C2 C3 C6 126.3(4) . .
C1 C2 C3 Ir1 62.9(3) . .
C5 C2 C3 Ir1 -125.6(4) . .
C8 C7 C8 C9 -1.1(13) 7_565 .
Zr1 C7 C8 C9 66.3(6) . .
C8 C7 C8 Zr1 -67.4(8) 7_565 .
C7 C8 C9 C9 0.7(8) . 7_565
Zr1 C8 C9 C9 67.0(2) . 7_565
C7 C8 C9 Zr1 -66.3(7) . .
C10 C10 C11 C12 3.8(16) 7_565 .
Zr1 C10 C11 C12 68.9(14) . .
C10 C10 C11 Zr1 -65.1(4) 7_565 .
C10 C11 C12 C11 -7(3) . 7_565
Zr1 C11 C12 C11 62.0(19) . 7_565
C10 C11 C12 Zr1 -68.5(11) . .
C8' C7' C8' C9' -6(3) 7_565 .
Zr1 C7' C8' C9' -69.7(14) . .
C8' C7' C8' Zr1 64(2) 7_565 .
C7' C8' C9' C9' 3(2) . 7_565
Zr1 C8' C9' C9' -65.3(5) . 7_565
C7' C8' C9' Zr1 68.8(17) . .
C10' C10' C11' C12' -0.9(16) 7_565 .
Zr1 C10' C11' C12' -67.1(13) . .
C10' C10' C11' Zr1 66.1(4) 7_565 .
C10' C11' C12' C11' 2(3) . 7_565
Zr1 C11' C12' C11' -66.1(17) . 7_565
C10' C11' C12' Zr1 67.6(11) . .
Zr1 B1 B2 Ir1 67.73(18) . .
C11' C12' Zr1 C8' 93.5(10) . .
C11' C12' Zr1 C8' -149.3(9) 7_565 .
C11' C12' Zr1 C8' 149.3(9) . 7_565
C11' C12' Zr1 C8' -93.5(10) 7_565 7_565
C11' C12' Zr1 C11' -117.2(17) . 7_565
C11' C12' Zr1 C11' 117.2(17) 7_565 .
C11' C12' Zr1 C7' 121.4(9) . .
C11' C12' Zr1 C7' -121.4(9) 7_565 .
C11' C12' Zr1 C10' -77.5(11) . 7_565
C11' C12' Zr1 C10' 39.7(8) 7_565 7_565
C11' C12' Zr1 C10' -39.7(8) . .
C11' C12' Zr1 C10' 77.5(11) 7_565 .
C11' C12' Zr1 C10 9.3(18) . .
C11' C12' Zr1 C10 126(2) 7_565 .
C11' C12' Zr1 C10 -126(2) . 7_565
C11' C12' Zr1 C10 -9.3(18) 7_565 7_565
C11' C12' Zr1 C11 -99.0(11) . 7_565
C11' C12' Zr1 C11 18.2(9) 7_565 7_565
C11' C12' Zr1 C11 -18.2(9) . .
C11' C12' Zr1 C11 99.0(11) 7_565 .
C9' C8' Zr1 C12' 163.2(9) . .
C7' C8' Zr1 C12' 53.1(10) . .
C9' C8' Zr1 C8' 74.4(9) . 7_565
C7' C8' Zr1 C8' -35.6(11) . 7_565
C9' C8' Zr1 C11' 145.3(9) . 7_565
C7' C8' Zr1 C11' 35.2(12) . 7_565
C9' C8' Zr1 C11' -164.0(9) . .
C7' C8' Zr1 C11' 86.0(11) . .
C9' C8' Zr1 C7' 110.0(14) . .
C9' C8' Zr1 C10' 174.5(8) . 7_565
C7' C8' Zr1 C10' 64.4(14) . 7_565
C9' C8' Zr1 C10' -153.5(9) . .
C7' C8' Zr1 C10' 96.4(11) . .
C9' C8' Zr1 C10 -179.8(10) . .
C7' C8' Zr1 C10 70.2(11) . .
C9' C8' Zr1 C10 152.1(9) . 7_565
C7' C8' Zr1 C10 42.1(12) . 7_565
C9' C8' Zr1 C11 150.3(9) . 7_565
C7' C8' Zr1 C11 40.2(14) . 7_565
C9' C8' Zr1 C11 -151.5(9) . .
C7' C8' Zr1 C11 98.4(11) . .
C10' C11' Zr1 C12' -110.5(12) . .
C12' C11' Zr1 C8' -85.8(9) . .
C10' C11' Zr1 C8' 163.6(9) . .
C12' C11' Zr1 C8' -34.5(10) . 7_565
C10' C11' Zr1 C8' -145.0(9) . 7_565
C12' C11' Zr1 C11' 36.0(9) . 7_565
C10' C11' Zr1 C11' -74.5(8) . 7_565
C12' C11' Zr1 C7' -52.8(9) . .
C10' C11' Zr1 C7' -163.4(8) . .
C12' C11' Zr1 C10' 77.0(9) . 7_565
C10' C11' Zr1 C10' -33.5(8) . 7_565
C12' C11' Zr1 C10' 110.5(12) . .
C12' C11' Zr1 C10 -10(2) . .
C10' C11' Zr1 C10 -120(3) . .
C12' C11' Zr1 C10 19.5(8) . 7_565
C10' C11' Zr1 C10 -91.0(11) . 7_565
C12' C11' Zr1 C11 57.7(9) . 7_565
C10' C11' Zr1 C11 -52.8(9) . 7_565
C12' C11' Zr1 C11 134(2) . .
C10' C11' Zr1 C11 23.8(16) . .
C8' C7' Zr1 C12' 121.0(10) 7_565 .
C8' C7' Zr1 C12' -121.0(10) . .
C8' C7' Zr1 C8' -118(2) 7_565 .
C8' C7' Zr1 C8' 118(2) . 7_565
C8' C7' Zr1 C11' 93.3(11) 7_565 7_565
C8' C7' Zr1 C11' -148.7(11) . 7_565
C8' C7' Zr1 C11' 148.7(11) 7_565 .
C8' C7' Zr1 C11' -93.4(11) . .
C8' C7' Zr1 C10' 103.7(11) 7_565 7_565
C8' C7' Zr1 C10' -138.3(11) . 7_565
C8' C7' Zr1 C10' 138.3(11) 7_565 .
C8' C7' Zr1 C10' -103.7(11) . .
C8' C7' Zr1 C10 137.3(11) 7_565 .
C8' C7' Zr1 C10 -104.7(11) . .
C8' C7' Zr1 C10 104.7(11) 7_565 7_565
C8' C7' Zr1 C10 -137.3(11) . 7_565
C8' C7' Zr1 C11 90.9(12) 7_565 7_565
C8' C7' Zr1 C11 -151.1(10) . 7_565
C8' C7' Zr1 C11 151.1(10) 7_565 .
C8' C7' Zr1 C11 -90.9(12) . .
C10' C10' Zr1 C12' -78.4(3) 7_565 .
C11' C10' Zr1 C12' 39.4(7) . .
C10' C10' Zr1 C8' -137.2(5) 7_565 .
C11' C10' Zr1 C8' -19.3(10) . .
C10' C10' Zr1 C8' -64.3(7) 7_565 7_565
C11' C10' Zr1 C8' 53.6(12) . 7_565
C10' C10' Zr1 C11' -37.0(4) 7_565 7_565
C11' C10' Zr1 C11' 80.8(11) . 7_565
C10' C10' Zr1 C11' -117.9(8) 7_565 .
C10' C10' Zr1 C7' -98.7(3) 7_565 .
C11' C10' Zr1 C7' 19.2(9) . .
C11' C10' Zr1 C10' 117.9(8) . 7_565
C10' C10' Zr1 C10 -97.2(6) 7_565 .
C11' C10' Zr1 C10 20.7(9) . .
C10' C10' Zr1 C10 -57.2(4) 7_565 7_565
C11' C10' Zr1 C10 60.6(9) . 7_565
C10' C10' Zr1 C11 -14.4(6) 7_565 7_565
C11' C10' Zr1 C11 103.5(11) . 7_565
C10' C10' Zr1 C11 -143.8(17) 7_565 .
C11' C10' Zr1 C11 -25.9(16) . .
C10 C10 Zr1 C12' -23.0(19) 7_565 .
C11 C10 Zr1 C12' -142(2) . .
C10 C10 Zr1 C8' -117.9(4) 7_565 .
C11 C10 Zr1 C8' 123.5(10) . .
C10 C10 Zr1 C8' -63.8(4) 7_565 7_565
C11 C10 Zr1 C8' 177.6(9) . 7_565
C10 C10 Zr1 C11' 15.2(6) 7_565 7_565
C11 C10 Zr1 C11' -103.4(12) . 7_565
C10 C10 Zr1 C11' 139(2) 7_565 .
C11 C10 Zr1 C11' 20.2(19) . .
C10 C10 Zr1 C7' -86.0(2) 7_565 .
C11 C10 Zr1 C7' 155.4(9) . .
C10 C10 Zr1 C10' 57.6(4) 7_565 7_565
C11 C10 Zr1 C10' -61.0(9) . 7_565
C10 C10 Zr1 C10' 95.4(6) 7_565 .
C11 C10 Zr1 C10' -23.2(8) . .
C11 C10 Zr1 C10 -118.6(8) . 7_565
C10 C10 Zr1 C11 36.2(4) 7_565 7_565
C11 C10 Zr1 C11 -82.4(11) . 7_565
C10 C10 Zr1 C11 118.6(8) 7_565 .
C12 C11 Zr1 C12' -93.3(11) . .
C10 C11 Zr1 C12' 14.2(9) . .
C12 C11 Zr1 C8' -166.6(8) . .
C10 C11 Zr1 C8' -59.1(10) . .
C12 C11 Zr1 C8' -110.8(10) . 7_565
C10 C11 Zr1 C8' -3.3(12) . 7_565
C12 C11 Zr1 C11' -55.0(9) . 7_565
C10 C11 Zr1 C11' 52.5(10) . 7_565
C12 C11 Zr1 C11' -125(2) . .
C10 C11 Zr1 C11' -17.4(17) . .
C12 C11 Zr1 C7' -132.4(8) . .
C10 C11 Zr1 C7' -24.9(10) . .
C12 C11 Zr1 C10' -17.1(8) . 7_565
C10 C11 Zr1 C10' 90.4(11) . 7_565
C12 C11 Zr1 C10' 7.5(16) . .
C10 C11 Zr1 C10' 115(2) . .
C12 C11 Zr1 C10 -107.5(12) . .
C12 C11 Zr1 C10 -73.4(9) . 7_565
C10 C11 Zr1 C10 34.1(9) . 7_565
C12 C11 Zr1 C11 -33.0(9) . 7_565
C10 C11 Zr1 C11 74.5(9) . 7_565
B2 B1 Ir1 B1 105.3(3) . 7_565
Zr1 B1 Ir1 B1 -8.5(3) . 7_565
B2 B1 Ir1 B2 48.5(4) . 7_565
Zr1 B1 Ir1 B2 -65.2(3) . 7_565
Zr1 B1 Ir1 B2 -113.8(3) . .
B2 B1 Ir1 C1 -70.4(3) . .
Zr1 B1 Ir1 C1 175.82(17) . .
B2 B1 Ir1 C2 -106.1(4) . 7_565
Zr1 B1 Ir1 C2 140.1(3) . 7_565
B2 B1 Ir1 C2 -90.3(3) . .
Zr1 B1 Ir1 C2 155.87(15) . .
B2 B1 Ir1 C3 -125.7(3) . .
Zr1 B1 Ir1 C3 120.54(13) . .
B2 B1 Ir1 C3 -142.4(2) . 7_565
Zr1 B1 Ir1 C3 103.87(14) . 7_565
B2 B1 Ir1 Zr1 113.8(3) . .
B1 B2 Ir1 B1 -102.5(3) . 7_565
B1 B2 Ir1 B2 -137.9(2) . 7_565
B1 B2 Ir1 C1 126.1(2) . .
B1 B2 Ir1 C2 138.6(2) . 7_565
B1 B2 Ir1 C2 90.3(2) . .
B1 B2 Ir1 C3 67.2(3) . .
B1 B2 Ir1 C3 88.9(4) . 7_565
B1 B2 Ir1 Zr1 -51.5(2) . .
C2 C1 Ir1 B1 149.3(3) . 7_565
C2 C1 Ir1 B1 35.3(4) 7_565 7_565
C4 C1 Ir1 B1 -87.7(2) . 7_565
C2 C1 Ir1 B1 -35.3(4) . .
C2 C1 Ir1 B1 -149.3(3) 7_565 .
C4 C1 Ir1 B1 87.7(2) . .
C2 C1 Ir1 B2 -164.1(3) . 7_565
C2 C1 Ir1 B2 81.9(3) 7_565 7_565
C4 C1 Ir1 B2 -41.1(2) . 7_565
C2 C1 Ir1 B2 -81.9(3) . .
C2 C1 Ir1 B2 164.1(3) 7_565 .
C4 C1 Ir1 B2 41.1(2) . .
C2 C1 Ir1 C2 114.1(5) . 7_565
C4 C1 Ir1 C2 -123.0(2) . 7_565
C2 C1 Ir1 C2 -114.1(5) 7_565 .
C4 C1 Ir1 C2 123.0(2) . .
C2 C1 Ir1 C3 37.0(2) . .
C2 C1 Ir1 C3 -77.0(3) 7_565 .
C4 C1 Ir1 C3 160.02(10) . .
C2 C1 Ir1 C3 77.0(3) . 7_565
C2 C1 Ir1 C3 -37.0(2) 7_565 7_565
C4 C1 Ir1 C3 -160.01(10) . 7_565
C2 C1 Ir1 Zr1 57.0(2) . .
C2 C1 Ir1 Zr1 -57.0(2) 7_565 .
C4 C1 Ir1 Zr1 180.0 . .
C3 C2 Ir1 B1 59.0(5) . 7_565
C1 C2 Ir1 B1 -57.2(5) . 7_565
C5 C2 Ir1 B1 -178.4(5) . 7_565
C3 C2 Ir1 B1 -93.2(3) . .
C1 C2 Ir1 B1 150.6(3) . .
C5 C2 Ir1 B1 29.4(5) . .
C3 C2 Ir1 B2 137.5(3) . 7_565
C1 C2 Ir1 B2 21.3(4) . 7_565
C5 C2 Ir1 B2 -99.9(6) . 7_565
C3 C2 Ir1 B2 -143.2(3) . .
C1 C2 Ir1 B2 100.6(3) . .
C5 C2 Ir1 B2 -20.6(5) . .
C3 C2 Ir1 C1 116.2(3) . .
C5 C2 Ir1 C1 -121.2(6) . .
C3 C2 Ir1 C2 77.4(2) . 7_565
C1 C2 Ir1 C2 -38.8(3) . 7_565
C5 C2 Ir1 C2 -160.0(5) . 7_565
C1 C2 Ir1 C3 -116.2(3) . .
C5 C2 Ir1 C3 122.6(6) . .
C3 C2 Ir1 C3 35.9(2) . 7_565
C1 C2 Ir1 C3 -80.3(3) . 7_565
C5 C2 Ir1 C3 158.5(6) . 7_565
C3 C2 Ir1 Zr1 -59.0(3) . .
C1 C2 Ir1 Zr1 -175.2(2) . .
C5 C2 Ir1 Zr1 63.6(6) . .
C3 C3 Ir1 B1 -30.60(17) 7_565 7_565
C2 C3 Ir1 B1 -148.1(3) . 7_565
C6 C3 Ir1 B1 92.5(5) . 7_565
C3 C3 Ir1 B1 -154.70(15) 7_565 .
C2 C3 Ir1 B1 87.8(3) . .
C6 C3 Ir1 B1 -31.6(4) . .
C3 C3 Ir1 B2 35.3(4) 7_565 7_565
C2 C3 Ir1 B2 -82.2(5) . 7_565
C6 C3 Ir1 B2 158.4(5) . 7_565
C3 C3 Ir1 B2 160.3(2) 7_565 .
C2 C3 Ir1 B2 42.8(3) . .
C6 C3 Ir1 B2 -76.6(5) . .
C3 C3 Ir1 C1 79.55(8) 7_565 .
C2 C3 Ir1 C1 -38.0(2) . .
C6 C3 Ir1 C1 -157.3(5) . .
C3 C3 Ir1 C2 37.03(16) 7_565 7_565
C2 C3 Ir1 C2 -80.5(3) . 7_565
C6 C3 Ir1 C2 160.1(5) . 7_565
C3 C3 Ir1 C2 117.5(2) 7_565 .
C6 C3 Ir1 C2 -119.4(5) . .
C2 C3 Ir1 C3 -117.5(2) . 7_565
C6 C3 Ir1 C3 123.1(4) . 7_565
C3 C3 Ir1 Zr1 -99.08(6) 7_565 .
C2 C3 Ir1 Zr1 143.4(2) . .
C6 C3 Ir1 Zr1 24.0(4) . .
C12' Zr1 Ir1 B1 -94.47(18) . 7_565
C8' Zr1 Ir1 B1 122.0(6) . 7_565
C8' Zr1 Ir1 B1 49.1(6) 7_565 7_565
C11' Zr1 Ir1 B1 -63.4(5) 7_565 7_565
C11' Zr1 Ir1 B1 -125.6(5) . 7_565
C7' Zr1 Ir1 B1 85.53(18) . 7_565
C10' Zr1 Ir1 B1 -79.4(4) 7_565 7_565
C10' Zr1 Ir1 B1 -109.5(4) . 7_565
C10 Zr1 Ir1 B1 -115.2(5) . 7_565
C10 Zr1 Ir1 B1 -73.7(5) 7_565 7_565
C11 Zr1 Ir1 B1 -65.5(4) 7_565 7_565
C11 Zr1 Ir1 B1 -123.4(4) . 7_565
C12' Zr1 Ir1 B1 94.47(18) . .
C8' Zr1 Ir1 B1 -49.1(6) . .
C8' Zr1 Ir1 B1 -122.0(6) 7_565 .
C11' Zr1 Ir1 B1 125.6(5) 7_565 .
C11' Zr1 Ir1 B1 63.4(5) . .
C7' Zr1 Ir1 B1 -85.53(18) . .
C10' Zr1 Ir1 B1 109.5(4) 7_565 .
C10' Zr1 Ir1 B1 79.4(4) . .
C10 Zr1 Ir1 B1 73.7(5) . .
C10 Zr1 Ir1 B1 115.2(5) 7_565 .
C11 Zr1 Ir1 B1 123.4(4) 7_565 .
C11 Zr1 Ir1 B1 65.5(4) . .
C12' Zr1 Ir1 B2 -139.1(2) . 7_565
C8' Zr1 Ir1 B2 77.3(6) . 7_565
C8' Zr1 Ir1 B2 4.5(6) 7_565 7_565
C11' Zr1 Ir1 B2 -108.0(5) 7_565 7_565
C11' Zr1 Ir1 B2 -170.2(5) . 7_565
C7' Zr1 Ir1 B2 40.9(2) . 7_565
C10' Zr1 Ir1 B2 -124.1(4) 7_565 7_565
C10' Zr1 Ir1 B2 -154.2(4) . 7_565
C10 Zr1 Ir1 B2 -159.9(5) . 7_565
C10 Zr1 Ir1 B2 -118.4(5) 7_565 7_565
C11 Zr1 Ir1 B2 -110.2(4) 7_565 7_565
C11 Zr1 Ir1 B2 -168.1(4) . 7_565
C12' Zr1 Ir1 B2 139.1(2) . .
C8' Zr1 Ir1 B2 -4.5(6) . .
C8' Zr1 Ir1 B2 -77.3(6) 7_565 .
C11' Zr1 Ir1 B2 170.2(5) 7_565 .
C11' Zr1 Ir1 B2 108.0(5) . .
C7' Zr1 Ir1 B2 -40.9(2) . .
C10' Zr1 Ir1 B2 154.2(4) 7_565 .
C10' Zr1 Ir1 B2 124.1(4) . .
C10 Zr1 Ir1 B2 118.4(5) . .
C10 Zr1 Ir1 B2 159.9(5) 7_565 .
C11 Zr1 Ir1 B2 168.1(4) 7_565 .
C11 Zr1 Ir1 B2 110.2(4) . .
C12' Zr1 Ir1 C1 0.000(4) . .
C8' Zr1 Ir1 C1 -143.6(5) . .
C8' Zr1 Ir1 C1 143.6(5) 7_565 .
C11' Zr1 Ir1 C1 31.1(4) 7_565 .
C11' Zr1 Ir1 C1 -31.1(4) . .
C7' Zr1 Ir1 C1 180.000(4) . .
C10' Zr1 Ir1 C1 15.0(3) 7_565 .
C10' Zr1 Ir1 C1 -15.0(3) . .
C10 Zr1 Ir1 C1 -20.7(5) . .
C10 Zr1 Ir1 C1 20.7(5) 7_565 .
C11 Zr1 Ir1 C1 29.0(4) 7_565 .
C11 Zr1 Ir1 C1 -29.0(4) . .
C12' Zr1 Ir1 C2 -53.17(16) . 7_565
C8' Zr1 Ir1 C2 163.2(6) . 7_565
C8' Zr1 Ir1 C2 90.4(6) 7_565 7_565
C11' Zr1 Ir1 C2 -22.1(5) 7_565 7_565
C11' Zr1 Ir1 C2 -84.3(5) . 7_565
C7' Zr1 Ir1 C2 126.83(16) . 7_565
C10' Zr1 Ir1 C2 -38.1(4) 7_565 7_565
C10' Zr1 Ir1 C2 -68.2(4) . 7_565
C10 Zr1 Ir1 C2 -73.9(5) . 7_565
C10 Zr1 Ir1 C2 -32.4(5) 7_565 7_565
C11 Zr1 Ir1 C2 -24.2(4) 7_565 7_565
C11 Zr1 Ir1 C2 -82.1(4) . 7_565
C12' Zr1 Ir1 C2 53.17(16) . .
C8' Zr1 Ir1 C2 -90.4(6) . .
C8' Zr1 Ir1 C2 -163.2(6) 7_565 .
C11' Zr1 Ir1 C2 84.3(5) 7_565 .
C11' Zr1 Ir1 C2 22.1(5) . .
C7' Zr1 Ir1 C2 -126.83(16) . .
C10' Zr1 Ir1 C2 68.2(4) 7_565 .
C10' Zr1 Ir1 C2 38.1(4) . .
C10 Zr1 Ir1 C2 32.4(5) . .
C10 Zr1 Ir1 C2 73.9(5) 7_565 .
C11 Zr1 Ir1 C2 82.1(4) 7_565 .
C11 Zr1 Ir1 C2 24.2(4) . .
C12' Zr1 Ir1 C3 19.33(10) . .
C8' Zr1 Ir1 C3 -124.3(6) . .
C8' Zr1 Ir1 C3 162.9(6) 7_565 .
C11' Zr1 Ir1 C3 50.4(4) 7_565 .
C11' Zr1 Ir1 C3 -11.8(4) . .
C7' Zr1 Ir1 C3 -160.67(10) . .
C10' Zr1 Ir1 C3 34.4(3) 7_565 .
C10' Zr1 Ir1 C3 4.3(3) . .
C10 Zr1 Ir1 C3 -1.4(5) . .
C10 Zr1 Ir1 C3 40.1(5) 7_565 .
C11 Zr1 Ir1 C3 48.3(4) 7_565 .
C11 Zr1 Ir1 C3 -9.6(4) . .
C12' Zr1 Ir1 C3 -19.33(10) . 7_565
C8' Zr1 Ir1 C3 -162.9(6) . 7_565
C8' Zr1 Ir1 C3 124.3(6) 7_565 7_565
C11' Zr1 Ir1 C3 11.8(4) 7_565 7_565
C11' Zr1 Ir1 C3 -50.4(4) . 7_565
C7' Zr1 Ir1 C3 160.67(10) . 7_565
C10' Zr1 Ir1 C3 -4.3(3) 7_565 7_565
C10' Zr1 Ir1 C3 -34.4(3) . 7_565
C10 Zr1 Ir1 C3 -40.1(5) . 7_565
C10 Zr1 Ir1 C3 1.4(5) 7_565 7_565
C11 Zr1 Ir1 C3 9.6(4) 7_565 7_565
C11 Zr1 Ir1 C3 -48.3(4) . 7_565
